data_1529980
loop_
_publ_author_name
'Geller, S.'
'Akridge, J.R.'
'Wilber, S.A.'

_publ_section_title
;
 Crystal structure and conductivity of the solid electrolyte alpha-Rb Cu4
 Cl3 I2
;
_journal_name_full 'Physical Review, Serie 3. B - Condensed Matter (18,1978-)'
_journal_page_first 5396
_journal_page_last 5402
_journal_volume 19
_journal_year 1979
_chemical_formula_sum 'Cl3 Cu3.886 I2 Rb'
_chemical_name_systematic 'Rb Cu4 Cl3 I2'
_space_group_IT_number 213
_symmetry_space_group_name_Hall 'P 4bd 2ab 3'
_symmetry_space_group_name_H-M 'P 41 3 2'
_cell_angle_alpha 90
_cell_angle_beta 90
_cell_angle_gamma 90
_cell_formula_units_Z 4
_cell_length_a 10.032
_cell_length_b 10.032
_cell_length_c 10.032
_cell_volume 1009.631
_citation_journal_id_ASTM PRBMDO
_cod_data_source_file Geller_PRBMDO_1979_487.cif
_cod_data_source_block Cl3Cu3.886I2Rb1
_cod_original_formula_sum 'Cl3 Cu3.886 I2 Rb1'
_cod_database_code 1529980

loop_
_symmetry_equiv_pos_as_xyz
x,y,z
-y+1/4,x+3/4,z+1/4
-x+1/2,-y,z+1/2
y+1/4,-x+1/4,z+3/4
x+1/2,-y+1/2,-z
y+3/4,x+1/4,-z+1/4
-x,y+1/2,-z+1/2
-y+3/4,-x+3/4,-z+3/4
z,x,y
-x+1/4,z+3/4,y+1/4
-z+1/2,-x,y+1/2
x+1/4,-z+1/4,y+3/4
z+1/2,-x+1/2,-y
x+3/4,z+1/4,-y+1/4
-z,x+1/2,-y+1/2
-x+3/4,-z+3/4,-y+3/4
y,z,x
y+1/2,-z+1/2,-x
z+3/4,y+1/4,-x+1/4
-y,z+1/2,-x+1/2
-z+3/4,-y+3/4,-x+3/4
-y+1/2,-z,x+1/2
z+1/4,-y+1/4,x+3/4
-z+1/4,y+3/4,x+1/4

loop_
_atom_site_label
_atom_site_type_symbol
_atom_site_fract_x
_atom_site_fract_y
_atom_site_fract_z
_atom_site_occupancy
_atom_site_U_iso_or_equiv
Rb1 Rb+1 0.375 0.375 0.375 1 0.0
Cu3 Cu+1 0.161 0.161 0.161 0.044 0.0
Cl1 Cl-1 0.375 0.8496 0.9004 1 0.0
Cu2 Cu+1 0.0026 0.8341 0.2132 0.294 0.0
Cu1 Cu+1 0.5214 0.2919 0.7977 0.339 0.0
I1 I-1 0.0103 0.0103 0.0103 1 0.0
